data_1570636
loop_
_publ_author_name
'Charman, Rex S. C.'
'Evans, Nick J.'
'English, Laura E.'
'Neale, Samuel E.'
'Vasko, Petra'
'Mahon, Mary F.'
'Liptrot, David J.'

_publ_section_title
;
 The structures and reactivity of NHC-supported copper(i) triphenylgermyls
;
_journal_issue 2
_journal_name_full 'Chemical Science'
_journal_page_first 584
_journal_page_last 593
_journal_paper_doi 10.1039/D3SC05862J
_journal_volume 15
_journal_year 2024
_chemical_formula_moiety 'C50 H60 Cu Ge N3 S'
_chemical_formula_sum 'C50 H60 Cu Ge N3 S'
_chemical_formula_weight 871.20
_space_group_crystal_system monoclinic
_space_group_IT_number 14
_space_group_name_Hall '-P 2ybc'
_space_group_name_H-M_alt 'P 1 21/c 1'
_atom_sites_solution_hydrogens geom
_audit_creation_date 2023-11-28
_audit_creation_method
;
Olex2 1.5
(compiled 2023.08.24 svn.re1ec1418 for OlexSys, GUI svn.r6817)
;
_audit_update_record
;
2023-11-28 deposited with the CCDC.	2023-12-01 downloaded from the CCDC.
;
_cell_angle_alpha 90
_cell_angle_beta 98.8634(4)
_cell_angle_gamma 90
_cell_formula_units_Z 4
_cell_length_a 10.22373(4)
_cell_length_b 20.07164(9)
_cell_length_c 22.27774(11)
_cell_measurement_reflns_used 45545
_cell_measurement_temperature 150.00(10)
_cell_measurement_theta_max 72.4960
_cell_measurement_theta_min 4.3930
_cell_volume 4516.96(4)
_computing_cell_refinement 'CrysAlisPro 1.171.39.46 (Rigaku OD, 2018)'
_computing_data_collection 'CrysAlisPro 1.171.39.46 (Rigaku OD, 2018)'
_computing_data_reduction 'CrysAlisPro 1.171.39.46 (Rigaku OD, 2018)'
_computing_molecular_graphics 'Olex2 1.5 (Dolomanov et al., 2009)'
_computing_publication_material 'Olex2 1.5 (Dolomanov et al., 2009)'
_computing_structure_refinement 'SHELXL 2019/3 (Sheldrick, 2015)'
_computing_structure_solution 'SHELXT 2014/5 (Sheldrick, 2014)'
_diffrn_ambient_temperature 150.15
_diffrn_detector_area_resol_mean 8.1150
_diffrn_detector_type EosS2
_diffrn_measured_fraction_theta_full 1.000
_diffrn_measured_fraction_theta_max 0.996
_diffrn_measurement_device 'four-circle diffractometer'
_diffrn_measurement_device_type 'SuperNova, Dual, Cu at home/near, EosS2'
_diffrn_measurement_method '\w scans'
_diffrn_radiation_type CuK\a
_diffrn_radiation_wavelength 1.54184
_diffrn_reflns_av_R_equivalents 0.0194
_diffrn_reflns_av_unetI/netI 0.0126
_diffrn_reflns_Laue_measured_fraction_full 1.000
_diffrn_reflns_Laue_measured_fraction_max 0.996
_diffrn_reflns_limit_h_max 10
_diffrn_reflns_limit_h_min -12
_diffrn_reflns_limit_k_max 24
_diffrn_reflns_limit_k_min -24
_diffrn_reflns_limit_l_max 27
_diffrn_reflns_limit_l_min -26
_diffrn_reflns_number 64057
_diffrn_reflns_point_group_measured_fraction_full 1.000
_diffrn_reflns_point_group_measured_fraction_max 0.996
_diffrn_reflns_theta_full 67.684
_diffrn_reflns_theta_max 72.580
_diffrn_reflns_theta_min 4.017
_exptl_absorpt_coefficient_mu 2.097
_exptl_absorpt_correction_T_max 1.00000
_exptl_absorpt_correction_T_min 0.93822
_exptl_absorpt_correction_type multi-scan
_exptl_absorpt_process_details
;
CrysAlisPro 1.171.39.46 (Rigaku Oxford Diffraction, 2018)
Empirical absorption correction using spherical harmonics,
 implemented in SCALE3 ABSPACK scaling algorithm.
;
_exptl_crystal_colour colourless
_exptl_crystal_colour_primary colourless
_exptl_crystal_density_diffrn 1.281
_exptl_crystal_description block
_exptl_crystal_F_000 1832
_exptl_crystal_size_max 0.212
_exptl_crystal_size_mid 0.186
_exptl_crystal_size_min 0.114
_refine_diff_density_max 0.481
_refine_diff_density_min -0.331
_refine_diff_density_rms 0.048
_refine_ls_extinction_method none
_refine_ls_goodness_of_fit_ref 1.058
_refine_ls_hydrogen_treatment constr
_refine_ls_matrix_type full
_refine_ls_number_parameters 516
_refine_ls_number_reflns 8941
_refine_ls_number_restraints 0
_refine_ls_restrained_S_all 1.058
_refine_ls_R_factor_all 0.0295
_refine_ls_R_factor_gt 0.0289
_refine_ls_shift/su_max 0.002
_refine_ls_shift/su_mean 0.000
_refine_ls_structure_factor_coef Fsqd
_refine_ls_weighting_details 'w=1/[\s^2^(Fo^2^)+(0.0349P)^2^+2.9518P] where P=(Fo^2^+2Fc^2^)/3'
_refine_ls_weighting_scheme calc
_refine_ls_wR_factor_gt 0.0740
_refine_ls_wR_factor_ref 0.0745
_reflns_Friedel_coverage 0.000
_reflns_number_gt 8719
_reflns_number_total 8941
_reflns_threshold_expression 'I > 2\s(I)'
_cod_data_source_file d3sc05862j2.cif
_cod_data_source_block s22djl04
_cod_database_code 1570636
_shelx_shelxl_version_number 2019/3
_shelx_space_group_comment
;
The symmetry employed for this shelxl refinement is uniquely defined
by the following loop, which should always be used as a source of
symmetry information in preference to the above space-group names.
They are only intended as comments.
;
_olex2_refinement_description
;
1. Fixed Uiso
 At 1.2 times of:
  All C(H) groups
 At 1.5 times of:
  All C(H,H,H) groups
2.a Ternary CH refined with riding coordinates:
 C25(H25), C22(H22), C13(H13), C10(H10)
2.b Aromatic/amide H refined with riding coordinates:
 C2(H2), C3(H3), C6(H6), C40(H40), C44(H44), C8(H8), C38(H38), C18(H18),
 C20(H20), C19(H19), C41(H41), C7(H7), C43(H43), C34(H34), C37(H37), C50(H50),
 C42(H42), C46(H46), C49(H49), C36(H36), C35(H35), C48(H48), C47(H47)
2.c Idealised Me refined as rotating group:
 C30(H30A,H30B,H30C), C31(H31A,H31B,H31C), C23(H23A,H23B,H23C), C32(H32A,H32B,
 H32C), C24(H24A,H24B,H24C), C27(H27A,H27B,H27C), C26(H26A,H26B,H26C), C11(H11A,
 H11B,H11C), C12(H12A,H12B,H12C), C14(H14A,H14B,H14C), C15(H15A,H15B,H15C)
;
_olex2_submission_special_instructions 'No special instructions were received'

loop_
_space_group_symop_operation_xyz
'x, y, z'
'-x, y+1/2, -z+1/2'
'-x, -y, -z'
'x, -y-1/2, z-1/2'

loop_
_atom_site_label
_atom_site_type_symbol
_atom_site_fract_x
_atom_site_fract_y
_atom_site_fract_z
_atom_site_U_iso_or_equiv
_atom_site_adp_type
_atom_site_occupancy
_atom_site_site_symmetry_order
_atom_site_calc_flag
_atom_site_refinement_flags_posn
_atom_site_refinement_flags_adp
_atom_site_refinement_flags_occupancy
_atom_site_disorder_assembly
_atom_site_disorder_group
Ge1 Ge 0.29561(2) 0.33730(2) 0.63762(2) 0.02235(6) Uani 1 1 d . . . . .
Cu1 Cu 0.51327(2) 0.46056(2) 0.72349(2) 0.02190(6) Uani 1 1 d . . . . .
S1 S 0.58805(4) 0.36386(2) 0.70416(2) 0.03134(10) Uani 1 1 d . . . . .
N1 N 0.52948(12) 0.55444(6) 0.82310(5) 0.0185(2) Uani 1 1 d . . . . .
N3 N 0.52149(12) 0.27572(6) 0.60898(6) 0.0220(2) Uani 1 1 d . . . . .
N2 N 0.55315(11) 0.60676(6) 0.74195(5) 0.0179(2) Uani 1 1 d . . . . .
C1 C 0.52269(13) 0.54559(7) 0.76213(6) 0.0181(3) Uani 1 1 d . . . . .
C16 C 0.50261(15) 0.50257(7) 0.86440(6) 0.0208(3) Uani 1 1 d . . . A 1
C4 C 0.55816(14) 0.62354(7) 0.67925(6) 0.0195(3) Uani 1 1 d . . . B 1
C2 C 0.56466(15) 0.61910(7) 0.84052(7) 0.0219(3) Uani 1 1 d . . . . .
H2 H 0.575715 0.636757 0.880547 0.026 Uiso 1 1 calc R U . . .
C3 C 0.58001(15) 0.65186(7) 0.78929(7) 0.0218(3) Uani 1 1 d . . . . .
H3 H 0.604583 0.697239 0.786222 0.026 Uiso 1 1 calc R U . . .
C5 C 0.45961(15) 0.66516(8) 0.64898(7) 0.0237(3) Uani 1 1 d . . . B 1
C28 C 0.48658(15) 0.31822(8) 0.64604(7) 0.0226(3) Uani 1 1 d . . . . .
C39 C 0.22116(17) 0.32372(8) 0.71264(7) 0.0266(3) Uani 1 1 d . . . . .
C9 C 0.66409(15) 0.59990(8) 0.65267(7) 0.0244(3) Uani 1 1 d . . . B 1
C29 C 0.66140(15) 0.25910(7) 0.60348(7) 0.0228(3) Uani 1 1 d . . . . .
C21 C 0.60965(16) 0.46858(8) 0.89731(7) 0.0260(3) Uani 1 1 d . . . A 1
C17 C 0.37054(15) 0.48922(8) 0.86980(7) 0.0237(3) Uani 1 1 d . . . A 1
C33 C 0.27100(16) 0.42747(8) 0.60419(7) 0.0264(3) Uani 1 1 d . . . . .
C25 C 0.75229(15) 0.48442(8) 0.89081(7) 0.0267(3) Uani 1 1 d . . . A 1
H25 H 0.752804 0.527983 0.869070 0.032 Uiso 1 1 calc R U . A 1
C6 C 0.46826(17) 0.68115(9) 0.58872(7) 0.0313(3) Uani 1 1 d . . . B 1
H6 H 0.402873 0.709115 0.566642 0.038 Uiso 1 1 calc R U . B 1
C40 C 0.08377(18) 0.32649(9) 0.70929(8) 0.0339(4) Uani 1 1 d . . . . .
H40 H 0.030413 0.335251 0.671302 0.041 Uiso 1 1 calc R U . . .
C22 C 0.25632(15) 0.52658(8) 0.83298(7) 0.0252(3) Uani 1 1 d . . . A 1
H22 H 0.293144 0.567229 0.815712 0.030 Uiso 1 1 calc R U . A 1
C44 C 0.29735(19) 0.30916(8) 0.76867(8) 0.0322(4) Uani 1 1 d . . . . .
H44 H 0.391096 0.307631 0.772202 0.039 Uiso 1 1 calc R U . . .
C8 C 0.66629(17) 0.61710(9) 0.59209(8) 0.0331(4) Uani 1 1 d . . . B 1
H8 H 0.735647 0.600854 0.572192 0.040 Uiso 1 1 calc R U . B 1
C45 C 0.18805(16) 0.28096(9) 0.57724(7) 0.0293(3) Uani 1 1 d . . . . .
C30 C 0.65238(17) 0.20638(8) 0.55349(7) 0.0289(3) Uani 1 1 d . . . . .
H30A H 0.613528 0.165553 0.567218 0.043 Uiso 1 1 calc R U . . .
H30B H 0.741225 0.196777 0.544371 0.043 Uiso 1 1 calc R U . . .
H30C H 0.596591 0.223023 0.516825 0.043 Uiso 1 1 calc R U . . .
C38 C 0.36940(18) 0.45723(9) 0.57684(8) 0.0334(4) Uani 1 1 d . . . . .
H38 H 0.454713 0.437440 0.580859 0.040 Uiso 1 1 calc R U . . .
C31 C 0.73789(16) 0.22946(8) 0.66191(7) 0.0270(3) Uani 1 1 d . . . . .
H31A H 0.746184 0.262979 0.694262 0.041 Uiso 1 1 calc R U . . .
H31B H 0.826255 0.215832 0.654783 0.041 Uiso 1 1 calc R U . . .
H31C H 0.690170 0.190605 0.674075 0.041 Uiso 1 1 calc R U . . .
C23 C 0.19213(17) 0.48350(9) 0.78000(8) 0.0326(4) Uani 1 1 d . . . A 1
H23A H 0.258986 0.470677 0.755017 0.049 Uiso 1 1 calc R U . A 1
H23B H 0.121571 0.508796 0.755214 0.049 Uiso 1 1 calc R U . A 1
H23C H 0.154653 0.443373 0.795775 0.049 Uiso 1 1 calc R U . A 1
C13 C 0.77954(16) 0.56259(9) 0.68884(9) 0.0324(4) Uani 1 1 d . . . B 1
H13 H 0.749534 0.544646 0.726319 0.039 Uiso 1 1 calc R U . B 1
C18 C 0.34713(17) 0.43804(9) 0.90915(8) 0.0319(4) Uani 1 1 d . . . A 1
H18 H 0.258706 0.427183 0.913626 0.038 Uiso 1 1 calc R U . A 1
C20 C 0.58021(18) 0.41821(10) 0.93614(8) 0.0365(4) Uani 1 1 d . . . A 1
H20 H 0.650331 0.393905 0.959208 0.044 Uiso 1 1 calc R U . A 1
C10 C 0.34784(16) 0.69193(9) 0.67986(7) 0.0308(4) Uani 1 1 d . . . B 1
H10 H 0.386648 0.702468 0.722789 0.037 Uiso 1 1 calc R U . B 1
C32 C 0.73244(17) 0.32046(9) 0.58314(8) 0.0314(3) Uani 1 1 d . . . . .
H32A H 0.678501 0.340294 0.547426 0.047 Uiso 1 1 calc R U . . .
H32B H 0.818466 0.307132 0.572806 0.047 Uiso 1 1 calc R U . . .
H32C H 0.745761 0.353159 0.616181 0.047 Uiso 1 1 calc R U . . .
C19 C 0.45069(19) 0.40296(10) 0.94168(8) 0.0391(4) Uani 1 1 d . . . A 1
H19 H 0.432854 0.368076 0.968080 0.047 Uiso 1 1 calc R U . A 1
C24 C 0.15396(18) 0.54930(10) 0.87212(9) 0.0369(4) Uani 1 1 d . . . A 1
H24A H 0.111850 0.510203 0.887308 0.055 Uiso 1 1 calc R U . A 1
H24B H 0.086536 0.576706 0.847591 0.055 Uiso 1 1 calc R U . A 1
H24C H 0.197981 0.575518 0.906516 0.055 Uiso 1 1 calc R U . A 1
C41 C 0.0234(2) 0.31668(11) 0.76048(9) 0.0431(5) Uani 1 1 d . . . . .
H41 H -0.069980 0.320326 0.757733 0.052 Uiso 1 1 calc R U . . .
C7 C 0.56976(19) 0.65719(10) 0.56061(8) 0.0360(4) Uani 1 1 d . . . B 1
H7 H 0.573183 0.668338 0.519439 0.043 Uiso 1 1 calc R U . B 1
C43 C 0.2364(2) 0.29686(9) 0.81952(8) 0.0421(5) Uani 1 1 d . . . . .
H43 H 0.288552 0.285197 0.857099 0.051 Uiso 1 1 calc R U . . .
C34 C 0.1480(2) 0.45834(10) 0.59805(10) 0.0445(5) Uani 1 1 d . . . . .
H34 H 0.079890 0.439431 0.617177 0.053 Uiso 1 1 calc R U . . .
C37 C 0.3442(2) 0.51567(10) 0.54366(10) 0.0437(5) Uani 1 1 d . . . . .
H37 H 0.412800 0.535791 0.525622 0.052 Uiso 1 1 calc R U . . .
C50 C 0.14511(19) 0.21785(10) 0.59213(9) 0.0401(4) Uani 1 1 d . . . . .
H50 H 0.169300 0.201367 0.632279 0.048 Uiso 1 1 calc R U . . .
C42 C 0.1005(2) 0.30159(10) 0.81532(9) 0.0456(5) Uani 1 1 d . . . . .
H42 H 0.059808 0.294419 0.850344 0.055 Uiso 1 1 calc R U . . .
C27 C 0.83941(19) 0.49178(12) 0.95245(9) 0.0435(5) Uani 1 1 d . . . A 1
H27A H 0.846352 0.448708 0.973426 0.065 Uiso 1 1 calc R U . A 1
H27B H 0.800063 0.524588 0.976929 0.065 Uiso 1 1 calc R U . A 1
H27C H 0.927818 0.506765 0.946635 0.065 Uiso 1 1 calc R U . A 1
C26 C 0.80930(19) 0.43189(12) 0.85287(10) 0.0462(5) Uani 1 1 d . . . A 1
H26A H 0.898407 0.445247 0.846610 0.069 Uiso 1 1 calc R U . A 1
H26B H 0.752366 0.427587 0.813437 0.069 Uiso 1 1 calc R U . A 1
H26C H 0.813832 0.389014 0.874137 0.069 Uiso 1 1 calc R U . A 1
C11 C 0.24179(19) 0.63995(12) 0.68230(10) 0.0475(5) Uani 1 1 d . . . B 1
H11A H 0.196632 0.630744 0.641067 0.071 Uiso 1 1 calc R U . B 1
H11B H 0.177526 0.656510 0.707143 0.071 Uiso 1 1 calc R U . B 1
H11C H 0.282450 0.598916 0.700275 0.071 Uiso 1 1 calc R U . B 1
C46 C 0.1446(2) 0.30529(13) 0.51877(9) 0.0518(6) Uani 1 1 d . . . . .
H46 H 0.170163 0.348713 0.508198 0.062 Uiso 1 1 calc R U . . .
C49 C 0.0676(2) 0.17894(11) 0.54903(11) 0.0505(5) Uani 1 1 d . . . . .
H49 H 0.041689 0.135456 0.559263 0.061 Uiso 1 1 calc R U . . .
C36 C 0.2211(2) 0.54461(11) 0.53671(10) 0.0485(5) Uani 1 1 d . . . . .
H36 H 0.203600 0.583832 0.512961 0.058 Uiso 1 1 calc R U . . .
C12 C 0.2876(2) 0.75615(11) 0.65156(10) 0.0462(5) Uani 1 1 d . . . B 1
H12A H 0.358039 0.788715 0.649177 0.069 Uiso 1 1 calc R U . B 1
H12B H 0.225194 0.774155 0.676659 0.069 Uiso 1 1 calc R U . B 1
H12C H 0.240810 0.746907 0.610625 0.069 Uiso 1 1 calc R U . B 1
C14 C 0.8270(3) 0.50451(13) 0.65460(12) 0.0588(6) Uani 1 1 d . . . B 1
H14A H 0.752176 0.475163 0.640162 0.088 Uiso 1 1 calc R U . B 1
H14B H 0.894356 0.479541 0.681654 0.088 Uiso 1 1 calc R U . B 1
H14C H 0.865342 0.521229 0.619798 0.088 Uiso 1 1 calc R U . B 1
C35 C 0.1233(2) 0.51637(12) 0.56440(12) 0.0548(6) Uani 1 1 d . . . . .
H35 H 0.038443 0.536687 0.560463 0.066 Uiso 1 1 calc R U . . .
C48 C 0.0278(3) 0.20385(14) 0.49069(11) 0.0632(7) Uani 1 1 d . . . . .
H48 H -0.024767 0.177152 0.461057 0.076 Uiso 1 1 calc R U . . .
C47 C 0.0645(3) 0.26706(16) 0.47584(10) 0.0724(9) Uani 1 1 d . . . . .
H47 H 0.035186 0.284451 0.436401 0.087 Uiso 1 1 calc R U . . .
C15 C 0.8909(2) 0.61205(13) 0.70847(18) 0.0850(11) Uani 1 1 d . . . B 1
H15A H 0.925041 0.628780 0.672563 0.128 Uiso 1 1 calc R U . B 1
H15B H 0.962339 0.589830 0.735556 0.128 Uiso 1 1 calc R U . B 1
H15C H 0.857032 0.649363 0.729927 0.128 Uiso 1 1 calc R U . B 1

loop_
_atom_site_aniso_label
_atom_site_aniso_U_11
_atom_site_aniso_U_22
_atom_site_aniso_U_33
_atom_site_aniso_U_23
_atom_site_aniso_U_13
_atom_site_aniso_U_12
Ge1 0.02104(9) 0.02482(10) 0.02109(9) -0.00316(6) 0.00295(7) -0.00137(6)
Cu1 0.02479(12) 0.02028(11) 0.02132(11) -0.00381(8) 0.00572(8) -0.00102(8)
S1 0.02556(19) 0.0298(2) 0.0360(2) -0.01523(16) -0.00376(15) 0.00398(15)
N1 0.0202(6) 0.0193(6) 0.0159(5) 0.0011(4) 0.0025(4) -0.0002(4)
N3 0.0242(6) 0.0214(6) 0.0205(6) 0.0001(5) 0.0038(5) -0.0013(5)
N2 0.0187(5) 0.0189(6) 0.0159(5) 0.0014(4) 0.0025(4) 0.0010(4)
C1 0.0168(6) 0.0201(7) 0.0175(6) 0.0004(5) 0.0033(5) 0.0011(5)
C16 0.0249(7) 0.0217(7) 0.0158(6) 0.0020(5) 0.0035(5) -0.0022(6)
C4 0.0215(7) 0.0205(7) 0.0169(6) 0.0019(5) 0.0042(5) -0.0013(5)
C2 0.0255(7) 0.0211(7) 0.0186(7) -0.0023(5) 0.0015(5) -0.0004(6)
C3 0.0254(7) 0.0186(7) 0.0209(7) -0.0009(5) 0.0017(6) -0.0007(5)
C5 0.0235(7) 0.0279(8) 0.0197(7) 0.0019(6) 0.0039(6) 0.0022(6)
C28 0.0229(7) 0.0220(7) 0.0221(7) -0.0018(6) 0.0010(5) -0.0018(6)
C39 0.0334(8) 0.0231(7) 0.0239(7) -0.0024(6) 0.0065(6) -0.0033(6)
C9 0.0223(7) 0.0254(7) 0.0270(8) 0.0024(6) 0.0085(6) -0.0003(6)
C29 0.0245(7) 0.0229(7) 0.0217(7) -0.0010(6) 0.0056(6) -0.0007(6)
C21 0.0259(8) 0.0292(8) 0.0219(7) 0.0056(6) 0.0003(6) -0.0019(6)
C17 0.0246(7) 0.0258(7) 0.0209(7) 0.0005(6) 0.0042(6) -0.0020(6)
C33 0.0285(8) 0.0281(8) 0.0233(7) 0.0009(6) 0.0062(6) 0.0012(6)
C25 0.0229(7) 0.0295(8) 0.0261(8) 0.0070(6) -0.0011(6) -0.0013(6)
C6 0.0329(8) 0.0391(9) 0.0215(8) 0.0087(7) 0.0029(6) 0.0062(7)
C40 0.0333(9) 0.0403(9) 0.0291(8) -0.0040(7) 0.0079(7) -0.0106(7)
C22 0.0212(7) 0.0251(7) 0.0298(8) 0.0002(6) 0.0061(6) 0.0004(6)
C44 0.0426(9) 0.0258(8) 0.0275(8) -0.0013(6) 0.0037(7) 0.0023(7)
C8 0.0317(8) 0.0418(10) 0.0296(8) 0.0033(7) 0.0168(7) 0.0026(7)
C45 0.0238(7) 0.0382(9) 0.0267(8) -0.0107(7) 0.0066(6) -0.0058(6)
C30 0.0343(8) 0.0298(8) 0.0237(7) -0.0043(6) 0.0079(6) 0.0010(7)
C38 0.0299(8) 0.0342(9) 0.0379(9) -0.0014(7) 0.0105(7) -0.0022(7)
C31 0.0271(8) 0.0282(8) 0.0252(8) -0.0011(6) 0.0023(6) 0.0034(6)
C23 0.0300(8) 0.0335(9) 0.0318(8) -0.0018(7) -0.0027(7) 0.0043(7)
C13 0.0241(8) 0.0328(9) 0.0420(9) 0.0079(7) 0.0108(7) 0.0071(7)
C18 0.0275(8) 0.0389(9) 0.0303(8) 0.0075(7) 0.0076(6) -0.0071(7)
C20 0.0326(9) 0.0412(10) 0.0333(9) 0.0189(8) -0.0027(7) -0.0021(7)
C10 0.0275(8) 0.0428(10) 0.0222(7) 0.0037(7) 0.0042(6) 0.0132(7)
C32 0.0317(8) 0.0290(8) 0.0356(9) 0.0021(7) 0.0111(7) -0.0036(7)
C19 0.0391(10) 0.0442(10) 0.0335(9) 0.0204(8) 0.0041(7) -0.0072(8)
C24 0.0283(8) 0.0403(10) 0.0444(10) -0.0063(8) 0.0133(8) 0.0012(7)
C41 0.0437(11) 0.0493(11) 0.0400(10) -0.0067(9) 0.0179(8) -0.0180(9)
C7 0.0412(10) 0.0479(10) 0.0206(8) 0.0071(7) 0.0109(7) 0.0003(8)
C43 0.0694(14) 0.0311(9) 0.0254(8) 0.0026(7) 0.0064(8) -0.0017(9)
C34 0.0354(10) 0.0434(11) 0.0592(13) 0.0181(9) 0.0215(9) 0.0065(8)
C37 0.0480(11) 0.0394(10) 0.0487(11) 0.0076(9) 0.0232(9) -0.0054(9)
C50 0.0392(10) 0.0334(9) 0.0438(10) -0.0035(8) -0.0061(8) -0.0013(8)
C42 0.0648(13) 0.0431(11) 0.0336(10) -0.0015(8) 0.0228(9) -0.0167(10)
C27 0.0312(9) 0.0644(13) 0.0325(9) -0.0048(9) -0.0023(7) -0.0084(9)
C26 0.0307(9) 0.0581(13) 0.0503(12) -0.0183(10) 0.0081(8) -0.0083(9)
C11 0.0296(9) 0.0638(14) 0.0523(12) 0.0092(10) 0.0163(8) 0.0039(9)
C46 0.0657(14) 0.0657(14) 0.0247(9) -0.0031(9) 0.0093(9) -0.0338(12)
C49 0.0487(12) 0.0423(11) 0.0587(13) -0.0140(10) 0.0028(10) -0.0145(9)
C36 0.0557(13) 0.0406(11) 0.0514(12) 0.0189(9) 0.0153(10) 0.0049(9)
C12 0.0458(11) 0.0510(12) 0.0425(11) 0.0063(9) 0.0087(9) 0.0250(9)
C14 0.0599(14) 0.0518(13) 0.0693(15) 0.0044(11) 0.0250(12) 0.0284(11)
C35 0.0408(11) 0.0525(13) 0.0739(16) 0.0263(12) 0.0181(11) 0.0154(10)
C48 0.0697(16) 0.0784(17) 0.0399(12) -0.0225(11) 0.0032(11) -0.0357(14)
C47 0.096(2) 0.094(2) 0.0245(10) -0.0039(11) 0.0002(11) -0.0468(17)
C15 0.0403(13) 0.0479(14) 0.150(3) 0.0113(16) -0.0385(16) 0.0044(11)

loop_
_atom_type_symbol
_atom_type_description
_atom_type_scat_dispersion_real
_atom_type_scat_dispersion_imag
_atom_type_scat_source
C C 0.0181 0.0091 'International Tables Vol C Tables 4.2.6.8 and 6.1.1.4'
H H 0.0000 0.0000 'International Tables Vol C Tables 4.2.6.8 and 6.1.1.4'
Cu Cu -1.9646 0.5888 'International Tables Vol C Tables 4.2.6.8 and 6.1.1.4'
Ge Ge -1.0885 0.8855 'International Tables Vol C Tables 4.2.6.8 and 6.1.1.4'
N N 0.0311 0.0180 'International Tables Vol C Tables 4.2.6.8 and 6.1.1.4'
S S 0.3331 0.5567 'International Tables Vol C Tables 4.2.6.8 and 6.1.1.4'

loop_
_geom_angle_atom_site_label_1
_geom_angle_atom_site_label_2
_geom_angle_atom_site_label_3
_geom_angle
_geom_angle_site_symmetry_1
_geom_angle_site_symmetry_3
_geom_angle_publ_flag
C39 Ge1 C28 113.66(7) . . ?
C39 Ge1 C45 104.74(7) . . ?
C33 Ge1 C28 106.45(7) . . ?
C33 Ge1 C39 114.13(7) . . ?
C33 Ge1 C45 104.28(7) . . ?
C45 Ge1 C28 113.34(6) . . ?
C1 Cu1 S1 154.41(4) . . ?
C28 S1 Cu1 115.06(5) . . ?
C1 N1 C16 123.81(12) . . ?
C1 N1 C2 111.90(12) . . ?
C2 N1 C16 124.29(12) . . ?
C28 N3 C29 124.75(13) . . ?
C1 N2 C4 125.01(12) . . ?
C1 N2 C3 111.54(12) . . ?
C3 N2 C4 123.45(12) . . ?
N1 C1 Cu1 123.96(10) . . ?
N2 C1 Cu1 131.06(10) . . ?
N2 C1 N1 103.46(12) . . ?
C21 C16 N1 118.42(13) . . ?
C21 C16 C17 123.30(14) . . ?
C17 C16 N1 118.27(13) . . ?
C5 C4 N2 118.33(13) . . ?
C9 C4 N2 118.45(13) . . ?
C9 C4 C5 123.16(13) . . ?
N1 C2 H2 126.9 . . ?
C3 C2 N1 106.19(13) . . ?
C3 C2 H2 126.9 . . ?
N2 C3 H3 126.6 . . ?
C2 C3 N2 106.90(13) . . ?
C2 C3 H3 126.6 . . ?
C4 C5 C10 121.92(13) . . ?
C6 C5 C4 116.94(14) . . ?
C6 C5 C10 121.15(14) . . ?
S1 C28 Ge1 115.25(8) . . ?
N3 C28 Ge1 116.13(11) . . ?
N3 C28 S1 128.62(12) . . ?
C40 C39 Ge1 117.95(12) . . ?
C44 C39 Ge1 123.71(13) . . ?
C44 C39 C40 118.30(16) . . ?
C4 C9 C8 117.08(14) . . ?
C4 C9 C13 122.20(14) . . ?
C8 C9 C13 120.48(14) . . ?
N3 C29 C30 105.28(12) . . ?
N3 C29 C31 112.79(12) . . ?
N3 C29 C32 110.39(13) . . ?
C30 C29 C31 108.42(13) . . ?
C30 C29 C32 108.59(13) . . ?
C31 C29 C32 111.10(13) . . ?
C16 C21 C25 122.18(14) . . ?
C20 C21 C16 116.96(15) . . ?
C20 C21 C25 120.85(14) . . ?
C16 C17 C22 122.07(13) . . ?
C18 C17 C16 117.14(14) . . ?
C18 C17 C22 120.75(14) . . ?
C38 C33 Ge1 120.33(13) . . ?
C38 C33 C34 118.07(16) . . ?
C34 C33 Ge1 120.72(13) . . ?
C21 C25 H25 107.8 . . ?
C21 C25 C27 111.72(14) . . ?
C21 C25 C26 111.27(14) . . ?
C27 C25 H25 107.8 . . ?
C26 C25 H25 107.8 . . ?
C26 C25 C27 110.28(15) . . ?
C5 C6 H6 119.3 . . ?
C7 C6 C5 121.34(15) . . ?
C7 C6 H6 119.3 . . ?
C39 C40 H40 119.3 . . ?
C41 C40 C39 121.34(18) . . ?
C41 C40 H40 119.3 . . ?
C17 C22 H22 107.9 . . ?
C17 C22 C23 109.94(13) . . ?
C17 C22 C24 112.08(14) . . ?
C23 C22 H22 107.9 . . ?
C23 C22 C24 111.02(14) . . ?
C24 C22 H22 107.9 . . ?
C39 C44 H44 119.8 . . ?
C39 C44 C43 120.32(18) . . ?
C43 C44 H44 119.8 . . ?
C9 C8 H8 119.4 . . ?
C7 C8 C9 121.27(15) . . ?
C7 C8 H8 119.4 . . ?
C50 C45 Ge1 121.58(13) . . ?
C50 C45 C46 118.13(16) . . ?
C46 C45 Ge1 120.14(14) . . ?
C29 C30 H30A 109.5 . . ?
C29 C30 H30B 109.5 . . ?
C29 C30 H30C 109.5 . . ?
H30A C30 H30B 109.5 . . ?
H30A C30 H30C 109.5 . . ?
H30B C30 H30C 109.5 . . ?
C33 C38 H38 119.7 . . ?
C37 C38 C33 120.62(17) . . ?
C37 C38 H38 119.7 . . ?
C29 C31 H31A 109.5 . . ?
C29 C31 H31B 109.5 . . ?
C29 C31 H31C 109.5 . . ?
H31A C31 H31B 109.5 . . ?
H31A C31 H31C 109.5 . . ?
H31B C31 H31C 109.5 . . ?
C22 C23 H23A 109.5 . . ?
C22 C23 H23B 109.5 . . ?
C22 C23 H23C 109.5 . . ?
H23A C23 H23B 109.5 . . ?
H23A C23 H23C 109.5 . . ?
H23B C23 H23C 109.5 . . ?
C9 C13 H13 107.9 . . ?
C9 C13 C15 108.44(15) . . ?
C14 C13 C9 113.30(17) . . ?
C14 C13 H13 107.9 . . ?
C14 C13 C15 111.3(2) . . ?
C15 C13 H13 107.9 . . ?
C17 C18 H18 119.5 . . ?
C19 C18 C17 120.90(15) . . ?
C19 C18 H18 119.5 . . ?
C21 C20 H20 119.4 . . ?
C19 C20 C21 121.16(16) . . ?
C19 C20 H20 119.4 . . ?
C5 C10 H10 107.0 . . ?
C5 C10 C12 113.35(15) . . ?
C11 C10 C5 111.45(15) . . ?
C11 C10 H10 107.0 . . ?
C11 C10 C12 110.64(16) . . ?
C12 C10 H10 107.0 . . ?
C29 C32 H32A 109.5 . . ?
C29 C32 H32B 109.5 . . ?
C29 C32 H32C 109.5 . . ?
H32A C32 H32B 109.5 . . ?
H32A C32 H32C 109.5 . . ?
H32B C32 H32C 109.5 . . ?
C18 C19 C20 120.51(16) . . ?
C18 C19 H19 119.7 . . ?
C20 C19 H19 119.7 . . ?
C22 C24 H24A 109.5 . . ?
C22 C24 H24B 109.5 . . ?
C22 C24 H24C 109.5 . . ?
H24A C24 H24B 109.5 . . ?
H24A C24 H24C 109.5 . . ?
H24B C24 H24C 109.5 . . ?
C40 C41 H41 120.3 . . ?
C42 C41 C40 119.40(19) . . ?
C42 C41 H41 120.3 . . ?
C6 C7 H7 119.9 . . ?
C8 C7 C6 120.17(15) . . ?
C8 C7 H7 119.9 . . ?
C44 C43 H43 119.9 . . ?
C42 C43 C44 120.19(18) . . ?
C42 C43 H43 119.9 . . ?
C33 C34 H34 119.5 . . ?
C35 C34 C33 120.98(18) . . ?
C35 C34 H34 119.5 . . ?
C38 C37 H37 119.7 . . ?
C36 C37 C38 120.55(18) . . ?
C36 C37 H37 119.7 . . ?
C45 C50 H50 119.6 . . ?
C49 C50 C45 120.85(19) . . ?
C49 C50 H50 119.6 . . ?
C41 C42 H42 119.8 . . ?
C43 C42 C41 120.38(17) . . ?
C43 C42 H42 119.8 . . ?
C25 C27 H27A 109.5 . . ?
C25 C27 H27B 109.5 . . ?
C25 C27 H27C 109.5 . . ?
H27A C27 H27B 109.5 . . ?
H27A C27 H27C 109.5 . . ?
H27B C27 H27C 109.5 . . ?
C25 C26 H26A 109.5 . . ?
C25 C26 H26B 109.5 . . ?
C25 C26 H26C 109.5 . . ?
H26A C26 H26B 109.5 . . ?
H26A C26 H26C 109.5 . . ?
H26B C26 H26C 109.5 . . ?
C10 C11 H11A 109.5 . . ?
C10 C11 H11B 109.5 . . ?
C10 C11 H11C 109.5 . . ?
H11A C11 H11B 109.5 . . ?
H11A C11 H11C 109.5 . . ?
H11B C11 H11C 109.5 . . ?
C45 C46 H46 119.4 . . ?
C47 C46 C45 121.1(2) . . ?
C47 C46 H46 119.4 . . ?
C50 C49 H49 120.1 . . ?
C50 C49 C48 119.8(2) . . ?
C48 C49 H49 120.1 . . ?
C37 C36 H36 120.2 . . ?
C37 C36 C35 119.50(19) . . ?
C35 C36 H36 120.2 . . ?
C10 C12 H12A 109.5 . . ?
C10 C12 H12B 109.5 . . ?
C10 C12 H12C 109.5 . . ?
H12A C12 H12B 109.5 . . ?
H12A C12 H12C 109.5 . . ?
H12B C12 H12C 109.5 . . ?
C13 C14 H14A 109.5 . . ?
C13 C14 H14B 109.5 . . ?
C13 C14 H14C 109.5 . . ?
H14A C14 H14B 109.5 . . ?
H14A C14 H14C 109.5 . . ?
H14B C14 H14C 109.5 . . ?
C34 C35 H35 119.9 . . ?
C36 C35 C34 120.2(2) . . ?
C36 C35 H35 119.9 . . ?
C49 C48 H48 119.9 . . ?
C47 C48 C49 120.2(2) . . ?
C47 C48 H48 119.9 . . ?
C46 C47 H47 120.1 . . ?
C48 C47 C46 119.8(2) . . ?
C48 C47 H47 120.1 . . ?
C13 C15 H15A 109.5 . . ?
C13 C15 H15B 109.5 . . ?
C13 C15 H15C 109.5 . . ?
H15A C15 H15B 109.5 . . ?
H15A C15 H15C 109.5 . . ?
H15B C15 H15C 109.5 . . ?

loop_
_geom_bond_atom_site_label_1
_geom_bond_atom_site_label_2
_geom_bond_distance
_geom_bond_site_symmetry_2
_geom_bond_publ_flag
Ge1 C28 1.9700(15) . ?
Ge1 C39 1.9593(16) . ?
Ge1 C33 1.9585(16) . ?
Ge1 C45 1.9600(16) . ?
Cu1 S1 2.1538(4) . ?
Cu1 C1 1.9071(14) . ?
S1 C28 1.7827(15) . ?
N1 C1 1.3609(18) . ?
N1 C16 1.4435(18) . ?
N1 C2 1.3860(19) . ?
N3 C28 1.276(2) . ?
N3 C29 1.4921(19) . ?
N2 C1 1.3602(18) . ?
N2 C4 1.4455(17) . ?
N2 C3 1.3848(19) . ?
C16 C21 1.398(2) . ?
C16 C17 1.400(2) . ?
C4 C5 1.399(2) . ?
C4 C9 1.395(2) . ?
C2 H2 0.9500 . ?
C2 C3 1.347(2) . ?
C3 H3 0.9500 . ?
C5 C6 1.396(2) . ?
C5 C10 1.520(2) . ?
C39 C40 1.396(2) . ?
C39 C44 1.396(2) . ?
C9 C8 1.397(2) . ?
C9 C13 1.520(2) . ?
C29 C30 1.529(2) . ?
C29 C31 1.532(2) . ?
C29 C32 1.533(2) . ?
C21 C25 1.521(2) . ?
C21 C20 1.393(2) . ?
C17 C22 1.518(2) . ?
C17 C18 1.395(2) . ?
C33 C38 1.389(2) . ?
C33 C34 1.389(3) . ?
C25 H25 1.0000 . ?
C25 C27 1.525(2) . ?
C25 C26 1.522(3) . ?
C6 H6 0.9500 . ?
C6 C7 1.379(3) . ?
C40 H40 0.9500 . ?
C40 C41 1.392(3) . ?
C22 H22 1.0000 . ?
C22 C23 1.527(2) . ?
C22 C24 1.531(2) . ?
C44 H44 0.9500 . ?
C44 C43 1.396(3) . ?
C8 H8 0.9500 . ?
C8 C7 1.378(3) . ?
C45 C50 1.397(3) . ?
C45 C46 1.398(3) . ?
C30 H30A 0.9800 . ?
C30 H30B 0.9800 . ?
C30 H30C 0.9800 . ?
C38 H38 0.9500 . ?
C38 C37 1.389(3) . ?
C31 H31A 0.9800 . ?
C31 H31B 0.9800 . ?
C31 H31C 0.9800 . ?
C23 H23A 0.9800 . ?
C23 H23B 0.9800 . ?
C23 H23C 0.9800 . ?
C13 H13 1.0000 . ?
C13 C14 1.514(3) . ?
C13 C15 1.523(3) . ?
C18 H18 0.9500 . ?
C18 C19 1.380(3) . ?
C20 H20 0.9500 . ?
C20 C19 1.383(3) . ?
C10 H10 1.0000 . ?
C10 C11 1.512(3) . ?
C10 C12 1.523(2) . ?
C32 H32A 0.9800 . ?
C32 H32B 0.9800 . ?
C32 H32C 0.9800 . ?
C19 H19 0.9500 . ?
C24 H24A 0.9800 . ?
C24 H24B 0.9800 . ?
C24 H24C 0.9800 . ?
C41 H41 0.9500 . ?
C41 C42 1.382(3) . ?
C7 H7 0.9500 . ?
C43 H43 0.9500 . ?
C43 C42 1.381(3) . ?
C34 H34 0.9500 . ?
C34 C35 1.387(3) . ?
C37 H37 0.9500 . ?
C37 C36 1.374(3) . ?
C50 H50 0.9500 . ?
C50 C49 1.388(3) . ?
C42 H42 0.9500 . ?
C27 H27A 0.9800 . ?
C27 H27B 0.9800 . ?
C27 H27C 0.9800 . ?
C26 H26A 0.9800 . ?
C26 H26B 0.9800 . ?
C26 H26C 0.9800 . ?
C11 H11A 0.9800 . ?
C11 H11B 0.9800 . ?
C11 H11C 0.9800 . ?
C46 H46 0.9500 . ?
C46 C47 1.390(3) . ?
C49 H49 0.9500 . ?
C49 C48 1.393(4) . ?
C36 H36 0.9500 . ?
C36 C35 1.375(3) . ?
C12 H12A 0.9800 . ?
C12 H12B 0.9800 . ?
C12 H12C 0.9800 . ?
C14 H14A 0.9800 . ?
C14 H14B 0.9800 . ?
C14 H14C 0.9800 . ?
C35 H35 0.9500 . ?
C48 H48 0.9500 . ?
C48 C47 1.378(4) . ?
C47 H47 0.9500 . ?
C15 H15A 0.9800 . ?
C15 H15B 0.9800 . ?
C15 H15C 0.9800 . ?

loop_
_geom_torsion_atom_site_label_1
_geom_torsion_atom_site_label_2
_geom_torsion_atom_site_label_3
_geom_torsion_atom_site_label_4
_geom_torsion
_geom_torsion_site_symmetry_1
_geom_torsion_site_symmetry_2
_geom_torsion_site_symmetry_3
_geom_torsion_site_symmetry_4
_geom_torsion_publ_flag
Ge1 C39 C40 C41 179.34(15) . . . . ?
Ge1 C39 C44 C43 -176.78(13) . . . . ?
Ge1 C33 C38 C37 168.48(15) . . . . ?
Ge1 C33 C34 C35 -167.85(19) . . . . ?
Ge1 C45 C50 C49 179.16(16) . . . . ?
Ge1 C45 C46 C47 -177.8(2) . . . . ?
Cu1 S1 C28 Ge1 -29.39(10) . . . . ?
Cu1 S1 C28 N3 149.68(13) . . . . ?
N1 C16 C21 C25 -0.1(2) . . . . ?
N1 C16 C21 C20 -179.15(15) . . . . ?
N1 C16 C17 C22 1.1(2) . . . . ?
N1 C16 C17 C18 178.84(14) . . . . ?
N1 C2 C3 N2 0.37(16) . . . . ?
N2 C4 C5 C6 179.15(14) . . . . ?
N2 C4 C5 C10 -0.9(2) . . . . ?
N2 C4 C9 C8 -179.84(14) . . . . ?
N2 C4 C9 C13 -5.5(2) . . . . ?
C1 N1 C16 C21 98.69(17) . . . . ?
C1 N1 C16 C17 -81.81(18) . . . . ?
C1 N1 C2 C3 0.20(17) . . . . ?
C1 N2 C4 C5 109.56(16) . . . . ?
C1 N2 C4 C9 -73.22(18) . . . . ?
C1 N2 C3 C2 -0.84(17) . . . . ?
C16 N1 C1 Cu1 -13.59(19) . . . . ?
C16 N1 C1 N2 179.09(12) . . . . ?
C16 N1 C2 C3 -179.57(13) . . . . ?
C16 C21 C25 C27 132.36(17) . . . . ?
C16 C21 C25 C26 -103.90(19) . . . . ?
C16 C21 C20 C19 -0.1(3) . . . . ?
C16 C17 C22 C23 102.04(17) . . . . ?
C16 C17 C22 C24 -133.98(16) . . . . ?
C16 C17 C18 C19 0.8(3) . . . . ?
C4 N2 C1 Cu1 14.5(2) . . . . ?
C4 N2 C1 N1 -179.43(12) . . . . ?
C4 N2 C3 C2 179.50(13) . . . . ?
C4 C5 C6 C7 -0.3(3) . . . . ?
C4 C5 C10 C11 -78.6(2) . . . . ?
C4 C5 C10 C12 155.75(17) . . . . ?
C4 C9 C8 C7 1.7(3) . . . . ?
C4 C9 C13 C14 140.01(18) . . . . ?
C4 C9 C13 C15 -95.9(2) . . . . ?
C2 N1 C1 Cu1 166.65(10) . . . . ?
C2 N1 C1 N2 -0.68(15) . . . . ?
C2 N1 C16 C21 -81.58(19) . . . . ?
C2 N1 C16 C17 97.93(17) . . . . ?
C3 N2 C1 Cu1 -165.11(11) . . . . ?
C3 N2 C1 N1 0.92(15) . . . . ?
C3 N2 C4 C5 -70.82(19) . . . . ?
C3 N2 C4 C9 106.39(17) . . . . ?
C5 C4 C9 C8 -2.8(2) . . . . ?
C5 C4 C9 C13 171.58(15) . . . . ?
C5 C6 C7 C8 -0.7(3) . . . . ?
C28 N3 C29 C30 -179.82(14) . . . . ?
C28 N3 C29 C31 62.14(19) . . . . ?
C28 N3 C29 C32 -62.81(19) . . . . ?
C39 C40 C41 C42 -2.3(3) . . . . ?
C39 C44 C43 C42 -2.6(3) . . . . ?
C9 C4 C5 C6 2.1(2) . . . . ?
C9 C4 C5 C10 -177.97(15) . . . . ?
C9 C8 C7 C6 -0.1(3) . . . . ?
C29 N3 C28 Ge1 173.68(11) . . . . ?
C29 N3 C28 S1 -5.4(2) . . . . ?
C21 C16 C17 C22 -179.42(15) . . . . ?
C21 C16 C17 C18 -1.7(2) . . . . ?
C21 C20 C19 C18 -0.7(3) . . . . ?
C17 C16 C21 C25 -179.62(15) . . . . ?
C17 C16 C21 C20 1.4(2) . . . . ?
C17 C18 C19 C20 0.4(3) . . . . ?
C33 C38 C37 C36 -0.8(3) . . . . ?
C33 C34 C35 C36 -0.4(4) . . . . ?
C25 C21 C20 C19 -179.16(18) . . . . ?
C6 C5 C10 C11 101.31(19) . . . . ?
C6 C5 C10 C12 -24.3(2) . . . . ?
C40 C39 C44 C43 0.9(3) . . . . ?
C40 C41 C42 C43 0.6(3) . . . . ?
C22 C17 C18 C19 178.53(17) . . . . ?
C44 C39 C40 C41 1.5(3) . . . . ?
C44 C43 C42 C41 1.8(3) . . . . ?
C8 C9 C13 C14 -45.8(2) . . . . ?
C8 C9 C13 C15 78.2(3) . . . . ?
C45 C50 C49 C48 -2.3(3) . . . . ?
C45 C46 C47 C48 -0.5(5) . . . . ?
C38 C33 C34 C35 1.5(3) . . . . ?
C38 C37 C36 C35 1.9(4) . . . . ?
C13 C9 C8 C7 -172.73(17) . . . . ?
C18 C17 C22 C23 -75.63(19) . . . . ?
C18 C17 C22 C24 48.4(2) . . . . ?
C20 C21 C25 C27 -48.7(2) . . . . ?
C20 C21 C25 C26 75.1(2) . . . . ?
C10 C5 C6 C7 179.74(17) . . . . ?
C34 C33 C38 C37 -0.9(3) . . . . ?
C37 C36 C35 C34 -1.3(4) . . . . ?
C50 C45 C46 C47 -2.2(4) . . . . ?
C50 C49 C48 C47 -0.4(4) . . . . ?
C46 C45 C50 C49 3.6(3) . . . . ?
C49 C48 C47 C46 1.8(5) . . . . ?
